data_4110974
loop_
_publ_author_name
'Xuyang He'
'J. Jacob Morris'
'Bruce C. Noll'
'Seth N. Brown'
'Kenneth W. Henderson'

_publ_contact_author_address
;University of Notre Dame
Department of Chemistry and Biochemistry
251 Nieuwland Science Hall
Notre Dame, IN 46556-5670
USA
;
_publ_contact_author_email Kenneth.W.Henderson.43@nd.edu
_publ_contact_author_fax 1(574)6316652
_publ_contact_author_name 'Professor Kenneth W. Henderson'
_publ_contact_author_phone 1(574)6318025
_publ_section_title
;
 Kinetics and Mechanism of Ketone Enolization Mediated by Magnesium
 Bis(hexamethyldisilazide)
;
_journal_name_full 'Journal of the American Chemical Society'
_journal_page_first 13599
_journal_page_last 13610
_journal_paper_doi 10.1021/ja064927w
_journal_volume 128
_journal_year 2006
_chemical_compound_source synthesized
_chemical_formula_moiety 'C27 H63 Mg2 N3 O Si6'
_chemical_formula_sum 'C27 H63 Mg2 N3 O Si6'
_chemical_formula_weight 662.96
_space_group_IT_number 2
_symmetry_cell_setting triclinic
_symmetry_Int_Tables_number 2
_symmetry_space_group_name_Hall '-P 1'
_symmetry_space_group_name_H-M 'P -1'
_atom_sites_solution_hydrogens geom
_atom_sites_solution_primary direct
_atom_sites_solution_secondary difmap
_audit_creation_method SHELXL-97
_cell_angle_alpha 84.429(2)
_cell_angle_beta 83.604(2)
_cell_angle_gamma 79.376(2)
_cell_formula_units_Z 2
_cell_length_a 9.0548(5)
_cell_length_b 14.5893(7)
_cell_length_c 15.6973(8)
_cell_measurement_reflns_used 9301
_cell_measurement_temperature 100(2)
_cell_measurement_theta_max 28.6738
_cell_measurement_theta_min 2.2990
_cell_volume 2019.20(18)
_computing_cell_refinement 'APEX2/SAINT (Bruker, 2004)'
_computing_data_collection 'APEX2 (Bruker, 2004)'
_computing_data_reduction 'SAINT/XPREP (Bruker, 2004; Sheldrick, 2003)'
_computing_molecular_graphics 'XP (Sheldrick, 1998)'
_computing_publication_material 'XCIF (Sheldrick, 2001)/enCIFer (CCDC, 2004)'
_computing_structure_refinement 'XL (Sheldrick, 2001)'
_computing_structure_solution 'XS (Sheldrick, 2001)'
_diffrn_ambient_temperature 100(2)
_diffrn_detector_area_resol_mean 8.33
_diffrn_measured_fraction_theta_full 0.995
_diffrn_measured_fraction_theta_max 0.995
_diffrn_measurement_device_type 'Bruker x8-ApexII CCD diffractometer'
_diffrn_measurement_method '\f and \w scans'
_diffrn_radiation_monochromator graphite
_diffrn_radiation_probe x-ray
_diffrn_radiation_type MoK\a
_diffrn_radiation_wavelength 0.71073
_diffrn_reflns_av_R_equivalents 0.0430
_diffrn_reflns_av_sigmaI/netI 0.0206
_diffrn_reflns_limit_h_max 11
_diffrn_reflns_limit_h_min -11
_diffrn_reflns_limit_k_max 19
_diffrn_reflns_limit_k_min -19
_diffrn_reflns_limit_l_max 20
_diffrn_reflns_limit_l_min -20
_diffrn_reflns_number 131789
_diffrn_reflns_theta_full 27.88
_diffrn_reflns_theta_max 27.88
_diffrn_reflns_theta_min 1.31
_diffrn_source 'fine-focus sealed tube'
_diffrn_source_type 'Siemens KFFMO2K-90'
_exptl_absorpt_coefficient_mu 0.261
_exptl_absorpt_correction_T_max 0.9212
_exptl_absorpt_correction_T_min 0.8856
_exptl_absorpt_correction_type multi-scan
_exptl_absorpt_process_details
;
Blessing, R. H. (1995). Acta Cryst. A51, 33-38.

Sheldrick, G. M. (2004). SADABS. University of G\"ottingen, Germany.
;
_exptl_crystal_colour 'translucent colorless'
_exptl_crystal_density_diffrn 1.090
_exptl_crystal_description parallelepiped
_exptl_crystal_F_000 724
_exptl_crystal_recrystallization_method 'crystallized on cooling from hexanes solution'
_exptl_crystal_size_max 0.48
_exptl_crystal_size_mid 0.37
_exptl_crystal_size_min 0.32
_refine_diff_density_max 0.612
_refine_diff_density_min -0.444
_refine_diff_density_rms 0.064
_refine_ls_extinction_method none
_refine_ls_goodness_of_fit_ref 1.108
_refine_ls_hydrogen_treatment constr
_refine_ls_matrix_type full
_refine_ls_number_parameters 385
_refine_ls_number_reflns 9578
_refine_ls_number_restraints 2
_refine_ls_restrained_S_all 1.108
_refine_ls_R_factor_all 0.0493
_refine_ls_R_factor_gt 0.0377
_refine_ls_shift/su_max 0.001
_refine_ls_shift/su_mean 0.000
_refine_ls_structure_factor_coef Fsqd
_refine_ls_weighting_details 'calc w=1/[\s^2^(Fo^2^)+(0.0519P)^2^+1.3103P] where P=(Fo^2^+2Fc^2^)/3'
_refine_ls_weighting_scheme calc
_refine_ls_wR_factor_gt 0.0994
_refine_ls_wR_factor_ref 0.1106
_reflns_number_gt 8113
_reflns_number_total 9578
_reflns_threshold_expression >2sigma(I)
_cod_data_source_file ja064927wsi20060711_040725.cif
_cod_data_source_block cmpd1
_cod_database_code 4110974

loop_
_symmetry_equiv_pos_as_xyz
'x, y, z'
'-x, -y, -z'

loop_
_atom_site_label
_atom_site_type_symbol
_atom_site_fract_x
_atom_site_fract_y
_atom_site_fract_z
_atom_site_U_iso_or_equiv
_atom_site_adp_type
_atom_site_occupancy
_atom_site_symmetry_multiplicity
_atom_site_calc_flag
_atom_site_refinement_flags
_atom_site_disorder_assembly
_atom_site_disorder_group
Mg1 Mg 0.71749(6) 0.82105(4) 0.22967(3) 0.01770(12) Uani 1 1 d . . .
Mg2 Mg 0.73419(7) 0.61808(4) 0.24328(3) 0.01961(12) Uani 1 1 d . . .
N1 N 0.71011(15) 0.95361(9) 0.24023(8) 0.0174(3) Uani 1 1 d . . .
N2 N 0.80863(18) 0.48469(10) 0.26381(9) 0.0253(3) Uani 1 1 d . . .
N3 N 0.68813(15) 0.72253(9) 0.14326(8) 0.0174(3) Uani 1 1 d . . .
O1 O 0.73427(14) 0.71759(8) 0.31700(7) 0.0204(2) Uani 1 1 d . A .
Si1 Si 0.85389(5) 1.00296(3) 0.18716(3) 0.01811(10) Uani 1 1 d . . .
Si2 Si 0.56526(5) 1.01116(3) 0.30485(3) 0.01868(10) Uani 1 1 d . . .
Si3 Si 0.70254(7) 0.40864(3) 0.23627(3) 0.03035(13) Uani 1 1 d . . .
Si4 Si 0.96270(7) 0.44721(3) 0.32078(3) 0.02911(12) Uani 1 1 d . . .
Si5 Si 0.82528(5) 0.69885(3) 0.05662(3) 0.02002(10) Uani 1 1 d . . .
Si6 Si 0.50036(5) 0.76036(3) 0.12052(3) 0.02178(11) Uani 1 1 d . . .
C1 C 1.0117(2) 0.90716(15) 0.15504(13) 0.0351(4) Uani 1 1 d . . .
H1A H 1.0475 0.8702 0.2066 0.053 Uiso 1 1 calc R . .
H1B H 1.0947 0.9343 0.1231 0.053 Uiso 1 1 calc R . .
H1C H 0.9757 0.8667 0.1186 0.053 Uiso 1 1 calc R . .
C2 C 0.7989(2) 1.07322(13) 0.08594(12) 0.0307(4) Uani 1 1 d . . .
H2A H 0.7679 1.0328 0.0474 0.046 Uiso 1 1 calc R . .
H2B H 0.8852 1.0998 0.0576 0.046 Uiso 1 1 calc R . .
H2C H 0.7147 1.1239 0.0998 0.046 Uiso 1 1 calc R . .
C3 C 0.9366(2) 1.07763(16) 0.25233(13) 0.0365(5) Uani 1 1 d . . .
H3A H 0.8611 1.1327 0.2666 0.055 Uiso 1 1 calc R . .
H3B H 1.0248 1.0978 0.2192 0.055 Uiso 1 1 calc R . .
H3C H 0.9672 1.0417 0.3054 0.055 Uiso 1 1 calc R . .
C4 C 0.4556(2) 1.11519(13) 0.24628(13) 0.0302(4) Uani 1 1 d . . .
H4A H 0.5219 1.1605 0.2262 0.045 Uiso 1 1 calc R . .
H4B H 0.3716 1.1444 0.2852 0.045 Uiso 1 1 calc R . .
H4C H 0.4160 1.0951 0.1969 0.045 Uiso 1 1 calc R . .
C5 C 0.6270(2) 1.05123(13) 0.40255(11) 0.0254(4) Uani 1 1 d . . .
H5A H 0.6926 0.9992 0.4313 0.038 Uiso 1 1 calc R . .
H5B H 0.5382 1.0727 0.4419 0.038 Uiso 1 1 calc R . .
H5C H 0.6825 1.1028 0.3856 0.038 Uiso 1 1 calc R . .
C6 C 0.4294(2) 0.92976(13) 0.34378(12) 0.0291(4) Uani 1 1 d . . .
H6A H 0.3804 0.9158 0.2951 0.044 Uiso 1 1 calc R . .
H6B H 0.3527 0.9594 0.3865 0.044 Uiso 1 1 calc R . .
H6C H 0.4842 0.8716 0.3701 0.044 Uiso 1 1 calc R . .
C7 C 0.7943(3) 0.33869(14) 0.14516(13) 0.0365(5) Uani 1 1 d . . .
H7A H 0.8194 0.3810 0.0954 0.055 Uiso 1 1 calc R . .
H7B H 0.7249 0.3001 0.1298 0.055 Uiso 1 1 calc R . .
H7C H 0.8868 0.2982 0.1624 0.055 Uiso 1 1 calc R . .
C8 C 0.5206(3) 0.47550(17) 0.20055(19) 0.0511(6) Uani 1 1 d . . .
H8A H 0.4602 0.5056 0.2493 0.077 Uiso 1 1 calc R . .
H8B H 0.4647 0.4326 0.1788 0.077 Uiso 1 1 calc R . .
H8C H 0.5413 0.5234 0.1548 0.077 Uiso 1 1 calc R . .
C9 C 0.6505(4) 0.32422(18) 0.32709(15) 0.0668(9) Uani 1 1 d . . .
H9A H 0.7419 0.2824 0.3442 0.100 Uiso 1 1 calc R . .
H9B H 0.5814 0.2873 0.3087 0.100 Uiso 1 1 calc R . .
H9C H 0.6010 0.3587 0.3761 0.100 Uiso 1 1 calc R . .
C10 C 1.0768(3) 0.54189(14) 0.31940(14) 0.0376(5) Uani 1 1 d . . .
H10A H 1.1192 0.5562 0.2604 0.056 Uiso 1 1 calc R . .
H10B H 1.1590 0.5210 0.3563 0.056 Uiso 1 1 calc R . .
H10C H 1.0121 0.5981 0.3408 0.056 Uiso 1 1 calc R . .
C11 C 0.9108(3) 0.41439(15) 0.43716(13) 0.0411(5) Uani 1 1 d . . .
H11A H 0.8415 0.4667 0.4624 0.062 Uiso 1 1 calc R . .
H11B H 1.0022 0.3999 0.4675 0.062 Uiso 1 1 calc R . .
H11C H 0.8616 0.3594 0.4424 0.062 Uiso 1 1 calc R . .
C12 C 1.0937(3) 0.34503(15) 0.27519(14) 0.0438(5) Uani 1 1 d . . .
H12A H 1.0455 0.2896 0.2849 0.066 Uiso 1 1 calc R . .
H12B H 1.1873 0.3332 0.3035 0.066 Uiso 1 1 calc R . .
H12C H 1.1169 0.3588 0.2133 0.066 Uiso 1 1 calc R . .
C13 C 1.0116(2) 0.66272(14) 0.10210(12) 0.0305(4) Uani 1 1 d . . .
H13A H 1.0194 0.7048 0.1458 0.046 Uiso 1 1 calc R . .
H13B H 1.0932 0.6660 0.0560 0.046 Uiso 1 1 calc R . .
H13C H 1.0197 0.5985 0.1284 0.046 Uiso 1 1 calc R . .
C14 C 0.8045(2) 0.59647(14) -0.00073(12) 0.0313(4) Uani 1 1 d . . .
H14A H 0.7903 0.5438 0.0413 0.047 Uiso 1 1 calc R . .
H14B H 0.8956 0.5785 -0.0396 0.047 Uiso 1 1 calc R . .
H14C H 0.7167 0.6133 -0.0340 0.047 Uiso 1 1 calc R . .
C15 C 0.8262(2) 0.80148(13) -0.02429(12) 0.0306(4) Uani 1 1 d . . .
H15A H 0.7359 0.8103 -0.0554 0.046 Uiso 1 1 calc R . .
H15B H 0.9166 0.7902 -0.0650 0.046 Uiso 1 1 calc R . .
H15C H 0.8264 0.8577 0.0051 0.046 Uiso 1 1 calc R . .
C16 C 0.4409(2) 0.70782(14) 0.02925(13) 0.0329(4) Uani 1 1 d . . .
H16A H 0.4998 0.7254 -0.0241 0.049 Uiso 1 1 calc R . .
H16B H 0.3334 0.7309 0.0240 0.049 Uiso 1 1 calc R . .
H16C H 0.4584 0.6395 0.0398 0.049 Uiso 1 1 calc R . .
C17 C 0.4652(2) 0.88973(13) 0.09392(12) 0.0283(4) Uani 1 1 d . . .
H17A H 0.5015 0.9205 0.1383 0.042 Uiso 1 1 calc R . .
H17B H 0.3567 0.9121 0.0916 0.042 Uiso 1 1 calc R . .
H17C H 0.5190 0.9044 0.0380 0.042 Uiso 1 1 calc R . .
C18 C 0.3744(2) 0.73213(14) 0.21858(13) 0.0324(4) Uani 1 1 d . . .
H18A H 0.3783 0.6643 0.2270 0.049 Uiso 1 1 calc R . .
H18B H 0.2705 0.7632 0.2112 0.049 Uiso 1 1 calc R . .
H18C H 0.4083 0.7541 0.2689 0.049 Uiso 1 1 calc R . .
C19 C 0.73192(19) 0.71431(11) 0.40510(10) 0.0203(3) Uani 1 1 d D . .
C20 C 0.6441(8) 0.6653(4) 0.4581(3) 0.0263(8) Uani 0.779(6) 1 d PD A 1
H20 H 0.6511 0.6646 0.5181 0.032 Uiso 0.779(6) 1 calc PR A 1
C21 C 0.5332(3) 0.6104(2) 0.42890(16) 0.0369(7) Uani 0.779(6) 1 d PD A 1
H21A H 0.4981 0.6397 0.3742 0.055 Uiso 0.779(6) 1 calc PR A 1
H21B H 0.4467 0.6105 0.4724 0.055 Uiso 0.779(6) 1 calc PR A 1
H21C H 0.5836 0.5459 0.4213 0.055 Uiso 0.779(6) 1 calc PR A 1
C20' C 0.651(3) 0.6529(16) 0.4460(11) 0.0263(8) Uani 0.221(6) 1 d PD A 2
H20' H 0.5919 0.6226 0.4152 0.032 Uiso 0.221(6) 1 calc PR A 2
C21' C 0.6552(11) 0.6318(7) 0.5425(5) 0.035(2) Uani 0.221(6) 1 d PD A 2
H21D H 0.7553 0.6359 0.5584 0.052 Uiso 0.221(6) 1 calc PR A 2
H21E H 0.6342 0.5686 0.5588 0.052 Uiso 0.221(6) 1 calc PR A 2
H21F H 0.5787 0.6773 0.5725 0.052 Uiso 0.221(6) 1 calc PR A 2
C22 C 0.83157(19) 0.77054(11) 0.43697(10) 0.0198(3) Uani 1 1 d . A .
C23 C 0.9636(2) 0.78707(12) 0.38827(11) 0.0257(4) Uani 1 1 d . . .
H23 H 0.9881 0.7636 0.3331 0.031 Uiso 1 1 calc R A .
C24 C 1.0598(2) 0.83716(14) 0.41883(13) 0.0320(4) Uani 1 1 d . A .
H24 H 1.1495 0.8476 0.3847 0.038 Uiso 1 1 calc R . .
C25 C 1.0254(2) 0.87214(13) 0.49907(13) 0.0321(4) Uani 1 1 d . . .
H25 H 1.0917 0.9060 0.5204 0.039 Uiso 1 1 calc R A .
C26 C 0.8946(2) 0.85730(13) 0.54740(12) 0.0302(4) Uani 1 1 d . A .
H26 H 0.8705 0.8814 0.6023 0.036 Uiso 1 1 calc R . .
C27 C 0.7970(2) 0.80760(12) 0.51700(11) 0.0243(3) Uani 1 1 d . . .
H27 H 0.7063 0.7988 0.5509 0.029 Uiso 1 1 calc R A .

loop_
_atom_site_aniso_label
_atom_site_aniso_U_11
_atom_site_aniso_U_22
_atom_site_aniso_U_33
_atom_site_aniso_U_23
_atom_site_aniso_U_13
_atom_site_aniso_U_12
Mg1 0.0243(3) 0.0152(2) 0.0141(3) -0.00377(19) -0.0022(2) -0.0031(2)
Mg2 0.0307(3) 0.0155(3) 0.0134(3) -0.0046(2) -0.0019(2) -0.0043(2)
N1 0.0207(6) 0.0160(6) 0.0157(6) -0.0041(5) 0.0001(5) -0.0030(5)
N2 0.0445(9) 0.0157(6) 0.0155(7) -0.0051(5) 0.0002(6) -0.0042(6)
N3 0.0207(6) 0.0190(6) 0.0133(6) -0.0045(5) -0.0019(5) -0.0034(5)
O1 0.0328(6) 0.0177(5) 0.0116(5) -0.0044(4) -0.0039(4) -0.0039(5)
Si1 0.0214(2) 0.0200(2) 0.0134(2) -0.00295(16) -0.00012(16) -0.00514(17)
Si2 0.0212(2) 0.0177(2) 0.0168(2) -0.00560(16) 0.00132(16) -0.00217(16)
Si3 0.0530(3) 0.0196(2) 0.0196(2) -0.00819(18) 0.0056(2) -0.0116(2)
Si4 0.0495(3) 0.0186(2) 0.0163(2) -0.00385(18) -0.0026(2) 0.0027(2)
Si5 0.0247(2) 0.0223(2) 0.0129(2) -0.00391(16) 0.00047(16) -0.00392(17)
Si6 0.0215(2) 0.0246(2) 0.0205(2) -0.00519(18) -0.00525(17) -0.00359(18)
C1 0.0290(9) 0.0439(11) 0.0264(10) -0.0033(8) 0.0053(8) 0.0045(8)
C2 0.0400(10) 0.0304(9) 0.0213(9) 0.0046(7) -0.0020(8) -0.0088(8)
C3 0.0454(11) 0.0472(12) 0.0244(9) -0.0089(8) 0.0018(8) -0.0278(10)
C4 0.0320(9) 0.0260(9) 0.0293(10) -0.0055(7) -0.0033(8) 0.0058(7)
C5 0.0313(9) 0.0266(8) 0.0187(8) -0.0079(7) 0.0019(7) -0.0053(7)
C6 0.0281(9) 0.0325(9) 0.0278(9) -0.0094(7) 0.0064(7) -0.0101(7)
C7 0.0577(13) 0.0286(9) 0.0242(9) -0.0131(8) -0.0019(9) -0.0056(9)
C8 0.0436(13) 0.0438(13) 0.0702(17) -0.0240(12) 0.0033(12) -0.0142(10)
C9 0.139(3) 0.0438(13) 0.0283(11) -0.0095(10) 0.0130(14) -0.0532(17)
C10 0.0471(12) 0.0325(10) 0.0333(11) -0.0024(8) -0.0117(9) -0.0023(9)
C11 0.0680(15) 0.0316(10) 0.0200(9) -0.0029(8) -0.0028(9) 0.0003(10)
C12 0.0646(15) 0.0322(11) 0.0283(10) -0.0085(8) -0.0066(10) 0.0123(10)
C13 0.0258(9) 0.0379(10) 0.0261(9) -0.0047(8) -0.0002(7) -0.0009(7)
C14 0.0406(10) 0.0323(10) 0.0214(9) -0.0126(7) 0.0027(8) -0.0054(8)
C15 0.0374(10) 0.0320(10) 0.0209(9) 0.0015(7) 0.0019(7) -0.0068(8)
C16 0.0336(10) 0.0378(10) 0.0317(10) -0.0065(8) -0.0138(8) -0.0094(8)
C17 0.0274(9) 0.0277(9) 0.0297(9) -0.0031(7) -0.0107(7) 0.0005(7)
C18 0.0269(9) 0.0336(10) 0.0364(11) -0.0086(8) 0.0042(8) -0.0058(7)
C19 0.0298(8) 0.0189(7) 0.0127(7) -0.0053(6) -0.0035(6) -0.0028(6)
C20 0.0401(13) 0.029(2) 0.0139(15) -0.0097(12) -0.0007(14) -0.0145(16)
C21 0.0481(16) 0.0438(15) 0.0245(13) -0.0087(11) 0.0078(11) -0.0269(12)
C20' 0.0401(13) 0.029(2) 0.0139(15) -0.0097(12) -0.0007(14) -0.0145(16)
C21' 0.036(5) 0.046(5) 0.023(5) -0.005(4) 0.005(3) -0.014(4)
C22 0.0297(8) 0.0162(7) 0.0138(7) -0.0025(6) -0.0058(6) -0.0019(6)
C23 0.0364(9) 0.0259(8) 0.0169(8) -0.0049(6) 0.0000(7) -0.0106(7)
C24 0.0367(10) 0.0330(10) 0.0298(10) -0.0031(8) -0.0019(8) -0.0154(8)
C25 0.0429(11) 0.0258(9) 0.0325(10) -0.0056(8) -0.0143(8) -0.0104(8)
C26 0.0431(11) 0.0270(9) 0.0221(9) -0.0115(7) -0.0100(8) -0.0011(8)
C27 0.0301(9) 0.0251(8) 0.0178(8) -0.0078(6) -0.0038(7) -0.0009(7)

loop_
_atom_type_symbol
_atom_type_description
_atom_type_scat_dispersion_real
_atom_type_scat_dispersion_imag
_atom_type_scat_source
C C 0.0033 0.0016 'International Tables Vol C Tables 4.2.6.8 and 6.1.1.4'
H H 0.0000 0.0000 'International Tables Vol C Tables 4.2.6.8 and 6.1.1.4'
N N 0.0061 0.0033 'International Tables Vol C Tables 4.2.6.8 and 6.1.1.4'
O O 0.0106 0.0060 'International Tables Vol C Tables 4.2.6.8 and 6.1.1.4'
Mg Mg 0.0486 0.0363 'International Tables Vol C Tables 4.2.6.8 and 6.1.1.4'
Si Si 0.0817 0.0704 'International Tables Vol C Tables 4.2.6.8 and 6.1.1.4'

loop_
_geom_angle_atom_site_label_1
_geom_angle_atom_site_label_2
_geom_angle_atom_site_label_3
_geom_angle
O1 Mg1 N1 129.71(6)
O1 Mg1 N3 86.57(5)
N1 Mg1 N3 143.30(6)
O1 Mg1 Mg2 41.12(3)
N1 Mg1 Mg2 170.82(5)
N3 Mg1 Mg2 45.80(4)
O1 Mg2 N2 128.59(6)
O1 Mg2 N3 87.47(5)
N2 Mg2 N3 141.59(6)
O1 Mg2 Mg1 40.90(4)
N2 Mg2 Mg1 161.52(6)
N3 Mg2 Mg1 46.93(4)
Si1 N1 Si2 124.56(8)
Si1 N1 Mg1 117.11(7)
Si2 N1 Mg1 118.28(7)
Si3 N2 Si4 121.78(9)
Si3 N2 Mg2 117.96(9)
Si4 N2 Mg2 119.70(8)
Si5 N3 Si6 117.85(8)
Si5 N3 Mg2 108.45(7)
Si6 N3 Mg2 118.69(7)
Si5 N3 Mg1 118.49(7)
Si6 N3 Mg1 102.49(6)
Mg2 N3 Mg1 87.27(5)
C19 O1 Mg1 131.96(10)
C19 O1 Mg2 129.78(10)
Mg1 O1 Mg2 97.97(5)
N1 Si1 C3 114.77(8)
N1 Si1 C1 108.34(8)
C3 Si1 C1 105.75(10)
N1 Si1 C2 112.45(8)
C3 Si1 C2 108.31(10)
C1 Si1 C2 106.71(9)
N1 Si2 C5 113.65(8)
N1 Si2 C4 112.40(8)
C5 Si2 C4 107.99(8)
N1 Si2 C6 108.87(7)
C5 Si2 C6 106.79(8)
C4 Si2 C6 106.77(9)
N2 Si3 C7 113.53(9)
N2 Si3 C8 109.52(9)
C7 Si3 C8 106.20(11)
N2 Si3 C9 113.73(10)
C7 Si3 C9 107.28(11)
C8 Si3 C9 106.05(15)
N2 Si4 C10 110.79(8)
N2 Si4 C12 112.74(9)
C10 Si4 C12 106.22(11)
N2 Si4 C11 113.13(10)
C10 Si4 C11 105.57(10)
C12 Si4 C11 107.91(10)
N3 Si5 C14 113.60(8)
N3 Si5 C15 112.09(8)
C14 Si5 C15 107.88(9)
N3 Si5 C13 107.16(8)
C14 Si5 C13 104.28(9)
C15 Si5 C13 111.61(9)
N3 Si6 C16 116.01(8)
N3 Si6 C17 109.83(7)
C16 Si6 C17 106.27(9)
N3 Si6 C18 108.25(8)
C16 Si6 C18 107.39(9)
C17 Si6 C18 108.90(9)
Si1 C1 H1A 109.5
Si1 C1 H1B 109.5
H1A C1 H1B 109.5
Si1 C1 H1C 109.5
H1A C1 H1C 109.5
H1B C1 H1C 109.5
Si1 C2 H2A 109.5
Si1 C2 H2B 109.5
H2A C2 H2B 109.5
Si1 C2 H2C 109.5
H2A C2 H2C 109.5
H2B C2 H2C 109.5
Si1 C3 H3A 109.5
Si1 C3 H3B 109.5
H3A C3 H3B 109.5
Si1 C3 H3C 109.5
H3A C3 H3C 109.5
H3B C3 H3C 109.5
Si2 C4 H4A 109.5
Si2 C4 H4B 109.5
H4A C4 H4B 109.5
Si2 C4 H4C 109.5
H4A C4 H4C 109.5
H4B C4 H4C 109.5
Si2 C5 H5A 109.5
Si2 C5 H5B 109.5
H5A C5 H5B 109.5
Si2 C5 H5C 109.5
H5A C5 H5C 109.5
H5B C5 H5C 109.5
Si2 C6 H6A 109.5
Si2 C6 H6B 109.5
H6A C6 H6B 109.5
Si2 C6 H6C 109.5
H6A C6 H6C 109.5
H6B C6 H6C 109.5
Si3 C7 H7A 109.5
Si3 C7 H7B 109.5
H7A C7 H7B 109.5
Si3 C7 H7C 109.5
H7A C7 H7C 109.5
H7B C7 H7C 109.5
Si3 C8 H8A 109.5
Si3 C8 H8B 109.5
H8A C8 H8B 109.5
Si3 C8 H8C 109.5
H8A C8 H8C 109.5
H8B C8 H8C 109.5
Si3 C9 H9A 109.5
Si3 C9 H9B 109.5
H9A C9 H9B 109.5
Si3 C9 H9C 109.5
H9A C9 H9C 109.5
H9B C9 H9C 109.5
Si4 C10 H10A 109.5
Si4 C10 H10B 109.5
H10A C10 H10B 109.5
Si4 C10 H10C 109.5
H10A C10 H10C 109.5
H10B C10 H10C 109.5
Si4 C11 H11A 109.5
Si4 C11 H11B 109.5
H11A C11 H11B 109.5
Si4 C11 H11C 109.5
H11A C11 H11C 109.5
H11B C11 H11C 109.5
Si4 C12 H12A 109.5
Si4 C12 H12B 109.5
H12A C12 H12B 109.5
Si4 C12 H12C 109.5
H12A C12 H12C 109.5
H12B C12 H12C 109.5
Si5 C13 H13A 109.5
Si5 C13 H13B 109.5
H13A C13 H13B 109.5
Si5 C13 H13C 109.5
H13A C13 H13C 109.5
H13B C13 H13C 109.5
Si5 C14 H14A 109.5
Si5 C14 H14B 109.5
H14A C14 H14B 109.5
Si5 C14 H14C 109.5
H14A C14 H14C 109.5
H14B C14 H14C 109.5
Si5 C15 H15A 109.5
Si5 C15 H15B 109.5
H15A C15 H15B 109.5
Si5 C15 H15C 109.5
H15A C15 H15C 109.5
H15B C15 H15C 109.5
Si6 C16 H16A 109.5
Si6 C16 H16B 109.5
H16A C16 H16B 109.5
Si6 C16 H16C 109.5
H16A C16 H16C 109.5
H16B C16 H16C 109.5
Si6 C17 H17A 109.5
Si6 C17 H17B 109.5
H17A C17 H17B 109.5
Si6 C17 H17C 109.5
H17A C17 H17C 109.5
H17B C17 H17C 109.5
Si6 C18 H18A 109.5
Si6 C18 H18B 109.5
H18A C18 H18B 109.5
Si6 C18 H18C 109.5
H18A C18 H18C 109.5
H18B C18 H18C 109.5
C20' C19 O1 113.1(9)
C20 C19 O1 122.5(3)
C20' C19 C22 131.3(10)
C20 C19 C22 122.3(3)
O1 C19 C22 115.20(14)
C19 C20 C21 124.4(3)
C19 C20 H20 117.8
C21 C20 H20 117.8
C19 C20' C21' 119.2(16)
C19 C20' H20' 120.4
C21' C20' H20' 120.4
C20' C21' H21D 109.5
C20' C21' H21E 109.5
H21D C21' H21E 109.5
C20' C21' H21F 109.5
H21D C21' H21F 109.5
H21E C21' H21F 109.5
C23 C22 C27 118.09(15)
C23 C22 C19 120.80(14)
C27 C22 C19 121.10(16)
C24 C23 C22 121.14(16)
C24 C23 H23 119.4
C22 C23 H23 119.4
C23 C24 C25 120.15(18)
C23 C24 H24 119.9
C25 C24 H24 119.9
C26 C25 C24 119.31(17)
C26 C25 H25 120.3
C24 C25 H25 120.3
C25 C26 C27 120.88(17)
C25 C26 H26 119.6
C27 C26 H26 119.6
C26 C27 C22 120.40(17)
C26 C27 H27 119.8
C22 C27 H27 119.8

loop_
_geom_bond_atom_site_label_1
_geom_bond_atom_site_label_2
_geom_bond_distance
Mg1 O1 1.9341(12)
Mg1 N1 1.9452(14)
Mg1 N3 2.1392(14)
Mg1 Mg2 2.9252(7)
Mg2 O1 1.9426(12)
Mg2 N2 1.9463(15)
Mg2 N3 2.0997(14)
N1 Si1 1.7015(14)
N1 Si2 1.7080(13)
N2 Si3 1.7086(16)
N2 Si4 1.7165(17)
N3 Si5 1.7515(14)
N3 Si6 1.7532(14)
O1 C19 1.3769(19)
Si1 C3 1.8658(19)
Si1 C1 1.8681(19)
Si1 C2 1.8696(19)
Si2 C5 1.8685(18)
Si2 C4 1.8737(19)
Si2 C6 1.8781(18)
Si3 C7 1.8663(19)
Si3 C8 1.868(3)
Si3 C9 1.869(2)
Si4 C10 1.869(2)
Si4 C12 1.873(2)
Si4 C11 1.873(2)
Si5 C14 1.8653(18)
Si5 C15 1.8676(19)
Si5 C13 1.8708(19)
Si6 C16 1.8620(19)
Si6 C17 1.8691(19)
Si6 C18 1.871(2)
C1 H1A 0.9800
C1 H1B 0.9800
C1 H1C 0.9800
C2 H2A 0.9800
C2 H2B 0.9800
C2 H2C 0.9800
C3 H3A 0.9800
C3 H3B 0.9800
C3 H3C 0.9800
C4 H4A 0.9800
C4 H4B 0.9800
C4 H4C 0.9800
C5 H5A 0.9800
C5 H5B 0.9800
C5 H5C 0.9800
C6 H6A 0.9800
C6 H6B 0.9800
C6 H6C 0.9800
C7 H7A 0.9800
C7 H7B 0.9800
C7 H7C 0.9800
C8 H8A 0.9800
C8 H8B 0.9800
C8 H8C 0.9800
C9 H9A 0.9800
C9 H9B 0.9800
C9 H9C 0.9800
C10 H10A 0.9800
C10 H10B 0.9800
C10 H10C 0.9800
C11 H11A 0.9800
C11 H11B 0.9800
C11 H11C 0.9800
C12 H12A 0.9800
C12 H12B 0.9800
C12 H12C 0.9800
C13 H13A 0.9800
C13 H13B 0.9800
C13 H13C 0.9800
C14 H14A 0.9800
C14 H14B 0.9800
C14 H14C 0.9800
C15 H15A 0.9800
C15 H15B 0.9800
C15 H15C 0.9800
C16 H16A 0.9800
C16 H16B 0.9800
C16 H16C 0.9800
C17 H17A 0.9800
C17 H17B 0.9800
C17 H17C 0.9800
C18 H18A 0.9800
C18 H18B 0.9800
C18 H18C 0.9800
C19 C20' 1.332(15)
C19 C20 1.335(4)
C19 C22 1.480(2)
C20 C21 1.526(6)
C20 H20 0.9500
C21 H21A 0.9800
C21 H21B 0.9800
C21 H21C 0.9800
C20' C21' 1.518(18)
C20' H20' 0.9500
C21' H21D 0.9800
C21' H21E 0.9800
C21' H21F 0.9800
C22 C23 1.392(2)
C22 C27 1.396(2)
C23 C24 1.385(3)
C23 H23 0.9500
C24 C25 1.387(3)
C24 H24 0.9500
C25 C26 1.374(3)
C25 H25 0.9500
C26 C27 1.389(3)
C26 H26 0.9500
C27 H27 0.9500
